data_4085267
loop_
_publ_author_name
'Hicks, Jamie'
'Jones, Cameron'

_publ_section_title
;
 Low-Coordinate Cobalt(I) Complexes Stabilized by an Extremely Bulky Amide
 Ligand
;
_journal_issue 11
_journal_name_full Organometallics
_journal_page_first 2118
_journal_paper_doi 10.1021/om501233f
_journal_volume 34
_journal_year 2015
_chemical_formula_sum 'C65 H69.5 Co N3 O0.75 Si'
_chemical_formula_weight 991.76
_chemical_name_systematic
; 
 ? 
;
_space_group_IT_number 2
_symmetry_cell_setting triclinic
_symmetry_space_group_name_Hall '-P 1'
_symmetry_space_group_name_H-M 'P -1'
_atom_sites_solution_hydrogens geom
_atom_sites_solution_primary direct
_atom_sites_solution_secondary difmap
_audit_creation_method SHELXL-97
_cell_angle_alpha 105.22(3)
_cell_angle_beta 89.89(3)
_cell_angle_gamma 104.40(3)
_cell_formula_units_Z 4
_cell_length_a 12.495(3)
_cell_length_b 19.107(4)
_cell_length_c 24.377(5)
_cell_measurement_temperature 100(2)
_cell_volume 5427(2)
_computing_structure_refinement 'SHELXL-97 (Sheldrick, 1997)'
_computing_structure_solution 'SHELXS-97 (Sheldrick, 1990)'
_diffrn_ambient_temperature 100(2)
_diffrn_measured_fraction_theta_full 0.998
_diffrn_measured_fraction_theta_max 0.998
_diffrn_measurement_device_type 'ADSC Quantum 210r'
_diffrn_radiation_source 'Australian Synchrotron'
_diffrn_radiation_type Synchrotron
_diffrn_radiation_wavelength 0.71090
_diffrn_reflns_av_R_equivalents 0.0942
_diffrn_reflns_av_sigmaI/netI 0.0640
_diffrn_reflns_limit_h_max 15
_diffrn_reflns_limit_h_min -15
_diffrn_reflns_limit_k_max 23
_diffrn_reflns_limit_k_min -23
_diffrn_reflns_limit_l_max 29
_diffrn_reflns_limit_l_min -29
_diffrn_reflns_number 77655
_diffrn_reflns_theta_full 25.50
_diffrn_reflns_theta_max 25.50
_diffrn_reflns_theta_min 2.97
_exptl_absorpt_coefficient_mu 0.383
_exptl_absorpt_correction_T_max 0.992
_exptl_absorpt_correction_T_min 0.960
_exptl_absorpt_correction_type multi-scan
_exptl_absorpt_process_details XDS
_exptl_crystal_colour yellow
_exptl_crystal_density_diffrn 1.214
_exptl_crystal_density_method 'not measured'
_exptl_crystal_description block
_exptl_crystal_F_000 2110
_exptl_crystal_size_max 0.10
_exptl_crystal_size_mid 0.05
_exptl_crystal_size_min 0.02
_refine_diff_density_max 0.700
_refine_diff_density_min -0.928
_refine_diff_density_rms 0.087
_refine_ls_extinction_method none
_refine_ls_goodness_of_fit_ref 1.040
_refine_ls_hydrogen_treatment constr
_refine_ls_matrix_type full
_refine_ls_number_parameters 1284
_refine_ls_number_reflns 20142
_refine_ls_number_restraints 21
_refine_ls_restrained_S_all 1.054
_refine_ls_R_factor_all 0.0725
_refine_ls_R_factor_gt 0.0583
_refine_ls_shift/su_max 0.002
_refine_ls_shift/su_mean 0.000
_refine_ls_structure_factor_coef Fsqd
_refine_ls_weighting_details 'calc w=1/[\s^2^(Fo^2^)+(0.0837P)^2^+4.0214P] where P=(Fo^2^+2Fc^2^)/3'
_refine_ls_weighting_scheme calc
_refine_ls_wR_factor_gt 0.1460
_refine_ls_wR_factor_ref 0.1553
_reflns_number_gt 16259
_reflns_number_total 20142
_reflns_threshold_expression >2sigma(I)
_cod_data_source_file om501233f_si_002.cif
_cod_data_source_block compound7a
_cod_depositor_comments 'Adding full bibliography for 4085265--4085269.cif.'
_cod_original_cell_volume 5426.8(19)
_cod_original_sg_symbol_H-M P-1
_cod_original_formula_sum 'C65 H69.50 Co N3 O0.75 Si'
_cod_database_code 4085267

loop_
_symmetry_equiv_pos_as_xyz
'x, y, z'
'-x, -y, -z'

loop_
_atom_site_label
_atom_site_type_symbol
_atom_site_fract_x
_atom_site_fract_y
_atom_site_fract_z
_atom_site_U_iso_or_equiv
_atom_site_adp_type
_atom_site_occupancy
_atom_site_symmetry_multiplicity
_atom_site_calc_flag
_atom_site_refinement_flags
_atom_site_disorder_assembly
_atom_site_disorder_group
Co2 Co 0.71828(3) 0.71108(2) 0.830939(15) 0.02592(10) Uani 1 1 d . . .
Co1 Co 1.05997(3) 0.29671(2) 0.671807(15) 0.02380(10) Uani 1 1 d . . .
Si1 Si 1.17033(6) 0.17697(4) 0.61790(3) 0.02256(15) Uani 1 1 d . . .
Si2 Si 0.92591(6) 0.82736(4) 0.88612(3) 0.02602(16) Uani 1 1 d . . .
N1 N 1.19380(16) 0.26870(12) 0.65561(8) 0.0211(4) Uani 1 1 d . . .
N4 N 0.87308(17) 0.73835(12) 0.84411(9) 0.0228(4) Uani 1 1 d . . .
C63 C 0.93012(19) 0.68228(14) 0.82125(10) 0.0215(5) Uani 1 1 d . . .
C64 C 0.94677(19) 0.63127(15) 0.85099(10) 0.0219(5) Uani 1 1 d . . .
C68 C 0.96909(19) 0.67473(14) 0.76565(10) 0.0215(5) Uani 1 1 d . . .
C65 C 0.9962(2) 0.57408(15) 0.82508(11) 0.0241(5) Uani 1 1 d . . .
H65 H 1.0054 0.5397 0.8455 0.029 Uiso 1 1 calc R . .
C67 C 1.0186(2) 0.61673(15) 0.74196(10) 0.0234(5) Uani 1 1 d . . .
H67 H 1.0437 0.6123 0.7047 0.028 Uiso 1 1 calc R . .
C66 C 1.0326(2) 0.56564(15) 0.77031(11) 0.0244(5) Uani 1 1 d . . .
C7 C 1.2815(2) 0.27999(15) 0.76956(10) 0.0229(5) Uani 1 1 d . . .
H7 H 1.2295 0.2364 0.7423 0.028 Uiso 1 1 calc R . .
N3 N 0.85859(18) 0.34191(13) 0.64688(9) 0.0263(5) Uani 1 1 d . . .
C21 C 1.3145(2) 0.36181(15) 0.58595(10) 0.0225(5) Uani 1 1 d . . .
H21 H 1.2600 0.3116 0.5732 0.027 Uiso 1 1 calc R . .
C83 C 0.9150(2) 0.63940(15) 0.91259(10) 0.0226(5) Uani 1 1 d . . .
H83 H 0.8960 0.6887 0.9257 0.027 Uiso 1 1 calc R . .
N2 N 0.83466(18) 0.29203(14) 0.71699(9) 0.0289(5) Uani 1 1 d . . .
C90 C 1.0135(2) 0.64352(15) 0.95228(10) 0.0235(5) Uani 1 1 d . . .
C70 C 0.8541(2) 0.69629(16) 0.68840(10) 0.0247(5) Uani 1 1 d . . .
C28 C 1.4103(2) 0.35922(15) 0.54626(10) 0.0222(5) Uani 1 1 d . . .
C14 C 1.3594(2) 0.24698(16) 0.79741(11) 0.0254(5) Uani 1 1 d . . .
C2 C 1.3526(2) 0.37171(15) 0.64777(10) 0.0212(5) Uani 1 1 d . . .
C69 C 0.9552(2) 0.72797(15) 0.73093(10) 0.0232(5) Uani 1 1 d . . .
H69 H 0.9431 0.7738 0.7585 0.028 Uiso 1 1 calc R . .
C77 C 1.0756(2) 0.71526(17) 0.64521(12) 0.0302(6) Uani 1 1 d . . .
H77 H 1.0204 0.6722 0.6249 0.036 Uiso 1 1 calc R . .
C76 C 1.0588(2) 0.75360(15) 0.70092(11) 0.0248(5) Uani 1 1 d . . .
C6 C 1.3391(2) 0.33118(15) 0.73437(10) 0.0221(5) Uani 1 1 d . . .
C31 C 1.5843(2) 0.35087(17) 0.47441(11) 0.0303(6) Uani 1 1 d . . .
H31 H 1.6437 0.3481 0.4502 0.036 Uiso 1 1 calc R . .
C84 C 0.8144(2) 0.57989(16) 0.92137(11) 0.0251(5) Uani 1 1 d . . .
C93 C 1.1952(2) 0.65383(18) 1.02420(11) 0.0323(6) Uani 1 1 d . . .
H93 H 1.2573 0.6574 1.0482 0.039 Uiso 1 1 calc R . .
C51 C 1.0773(3) 0.17848(17) 0.51005(12) 0.0341(6) Uani 1 1 d . . .
H51 H 1.1501 0.2053 0.5052 0.041 Uiso 1 1 calc R . .
C13 C 1.1475(2) 0.27141(17) 0.84555(11) 0.0308(6) Uani 1 1 d . . .
H13 H 1.1498 0.2205 0.8388 0.037 Uiso 1 1 calc R . .
C22 C 1.2552(2) 0.41911(15) 0.57680(10) 0.0226(5) Uani 1 1 d . . .
C27 C 1.1949(2) 0.40270(17) 0.52438(11) 0.0280(6) Uani 1 1 d . . .
H27 H 1.1872 0.3552 0.4977 0.034 Uiso 1 1 calc R . .
C91 C 1.0400(2) 0.57904(16) 0.95855(10) 0.0248(5) Uani 1 1 d . . .
H91 H 0.9955 0.5310 0.9384 0.030 Uiso 1 1 calc R . .
C60 C 0.7336(2) 0.30354(17) 0.70295(12) 0.0309(6) Uani 1 1 d . . .
C81 C 1.1410(2) 0.81698(16) 0.72857(12) 0.0298(6) Uani 1 1 d . . .
H81 H 1.1313 0.8443 0.7661 0.036 Uiso 1 1 calc R . .
C123 C 0.3763(2) 0.66322(17) 0.84324(11) 0.0293(6) Uani 1 1 d . . .
C122 C 0.3833(2) 0.69176(16) 0.79811(12) 0.0289(6) Uani 1 1 d . . .
C11 C 1.0786(2) 0.37446(19) 0.89712(12) 0.0367(7) Uani 1 1 d . . .
H11 H 1.0351 0.3948 0.9260 0.044 Uiso 1 1 calc R . .
C32 C 1.5110(2) 0.28583(17) 0.47915(11) 0.0302(6) Uani 1 1 d . . .
H32 H 1.5191 0.2383 0.4578 0.036 Uiso 1 1 calc R . .
N5 N 0.49431(18) 0.70715(14) 0.78596(10) 0.0291(5) Uani 1 1 d . . .
C8 C 1.2097(2) 0.31595(16) 0.81370(10) 0.0248(5) Uani 1 1 d . . .
C50 C 0.9947(3) 0.16449(19) 0.46765(13) 0.0397(7) Uani 1 1 d . . .
H50 H 1.0112 0.1808 0.4343 0.048 Uiso 1 1 calc R . .
C1 C 1.2944(2) 0.32293(14) 0.67871(10) 0.0207(5) Uani 1 1 d . . .
N6 N 0.48316(18) 0.66098(13) 0.85792(9) 0.0276(5) Uani 1 1 d . . .
C92 C 1.1307(2) 0.58407(17) 0.99388(11) 0.0286(6) Uani 1 1 d . . .
H92 H 1.1484 0.5397 0.9972 0.034 Uiso 1 1 calc R . .
C73 C 0.6807(2) 0.64081(19) 0.60325(12) 0.0360(7) Uani 1 1 d . . .
H73 H 0.6228 0.6215 0.5739 0.043 Uiso 1 1 calc R . .
C41 C 1.4017(2) 0.18212(16) 0.61392(11) 0.0293(6) Uani 1 1 d . . .
H41 H 1.4085 0.2158 0.6509 0.035 Uiso 1 1 calc R . .
C85 C 0.7693(2) 0.59466(17) 0.97462(11) 0.0287(6) Uani 1 1 d . . .
H85 H 0.7973 0.6419 1.0016 0.034 Uiso 1 1 calc R . .
C3 C 1.4460(2) 0.42776(15) 0.67316(11) 0.0251(5) Uani 1 1 d . . .
H3 H 1.4826 0.4609 0.6520 0.030 Uiso 1 1 calc R . .
C39 C 1.0653(2) 0.12289(16) 0.71112(12) 0.0303(6) Uani 1 1 d . . .
H39 H 1.0446 0.1689 0.7222 0.036 Uiso 1 1 calc R . .
C57 C 0.8827(3) 0.31986(19) 0.54355(13) 0.0403(7) Uani 1 1 d . . .
H57A H 0.8925 0.2707 0.5439 0.061 Uiso 1 1 calc R . .
H57B H 0.9296 0.3389 0.5156 0.061 Uiso 1 1 calc R . .
H57C H 0.8050 0.3150 0.5332 0.061 Uiso 1 1 calc R . .
C9 C 1.2034(2) 0.38903(17) 0.82332(11) 0.0297(6) Uani 1 1 d . . .
H9 H 1.2437 0.4197 0.8013 0.036 Uiso 1 1 calc R . .
C61 C 0.7483(2) 0.33424(17) 0.65911(11) 0.0298(6) Uani 1 1 d . . .
C104 C 0.8084(3) 0.96070(18) 0.80175(15) 0.0424(7) Uani 1 1 d . . .
H104 H 0.8152 0.9700 0.7653 0.051 Uiso 1 1 calc R . .
C34 C 1.1230(2) 0.10750(15) 0.66170(11) 0.0272(6) Uani 1 1 d . . .
C56 C 0.9156(2) 0.37419(16) 0.60245(11) 0.0284(6) Uani 1 1 d . . .
H56 H 0.9967 0.3810 0.6100 0.034 Uiso 1 1 calc R . .
C109 C 0.8112(3) 0.80273(17) 0.98452(12) 0.0347(6) Uani 1 1 d . . .
H109 H 0.7559 0.7674 0.9576 0.042 Uiso 1 1 calc R . .
C29 C 1.4843(2) 0.42434(16) 0.54002(10) 0.0239(5) Uani 1 1 d . . .
H29 H 1.4749 0.4720 0.5601 0.029 Uiso 1 1 calc R . .
C52 C 0.9125(2) 0.31496(15) 0.68175(11) 0.0254(5) Uani 1 1 d . . .
C103 C 0.8563(3) 0.90834(17) 0.81454(13) 0.0357(7) Uani 1 1 d . . .
H103 H 0.8940 0.8814 0.7860 0.043 Uiso 1 1 calc R . .
C35 C 1.1475(3) 0.03787(17) 0.64631(13) 0.0355(7) Uani 1 1 d . . .
H35 H 1.1845 0.0249 0.6125 0.043 Uiso 1 1 calc R . .
C24 C 1.2122(2) 0.54010(17) 0.60214(12) 0.0320(6) Uani 1 1 d . . .
H24 H 1.2174 0.5870 0.6291 0.038 Uiso 1 1 calc R . .
C102 C 0.8511(2) 0.89368(16) 0.86778(13) 0.0321(6) Uani 1 1 d . . .
C25 C 1.1554(2) 0.52348(17) 0.54943(12) 0.0319(6) Uani 1 1 d . . .
H25 H 1.1230 0.5592 0.5400 0.038 Uiso 1 1 calc R . .
C118 C 0.5159(2) 0.62948(18) 0.90231(12) 0.0318(6) Uani 1 1 d . . .
H118 H 0.5941 0.6268 0.8964 0.038 Uiso 1 1 calc R . .
C97 C 1.1531(2) 0.82099(18) 0.88146(12) 0.0344(6) Uani 1 1 d . . .
H97 H 1.1256 0.7715 0.8850 0.041 Uiso 1 1 calc R . .
O1 O 1.3812(2) 0.03648(15) 0.35915(12) 0.0622(7) Uiso 1 1 d D . .
C19 C 1.3703(2) 0.17530(17) 0.77081(12) 0.0331(6) Uani 1 1 d . . .
H19 H 1.3295 0.1478 0.7357 0.040 Uiso 1 1 calc R . .
C114 C 0.5563(2) 0.68934(16) 0.82297(11) 0.0278(6) Uani 1 1 d . . .
C10 C 1.1379(3) 0.41849(19) 0.86539(13) 0.0371(7) Uani 1 1 d . . .
H10 H 1.1344 0.4691 0.8720 0.045 Uiso 1 1 calc R . .
C42 C 1.4959(2) 0.16362(18) 0.59045(13) 0.0365(7) Uani 1 1 d . . .
H42 H 1.5659 0.1849 0.6112 0.044 Uiso 1 1 calc R . .
C20 C 1.5935(2) 0.49698(17) 0.75286(12) 0.0337(6) Uani 1 1 d . . .
H20A H 1.6577 0.4780 0.7398 0.051 Uiso 1 1 calc R . .
H20B H 1.5952 0.5094 0.7945 0.051 Uiso 1 1 calc R . .
H20C H 1.5956 0.5421 0.7405 0.051 Uiso 1 1 calc R . .
C33 C 1.4246(2) 0.29023(16) 0.51558(11) 0.0255(5) Uani 1 1 d . . .
H33 H 1.3751 0.2454 0.5193 0.031 Uiso 1 1 calc R . .
C4 C 1.4885(2) 0.43760(15) 0.72795(11) 0.0258(5) Uani 1 1 d . . .
C40 C 1.2973(2) 0.15255(15) 0.58464(11) 0.0276(6) Uani 1 1 d . . .
C88 C 0.6832(2) 0.45769(18) 0.89594(13) 0.0338(6) Uani 1 1 d . . .
H88 H 0.6531 0.4110 0.8687 0.041 Uiso 1 1 calc R . .
C95 C 1.0788(2) 0.71276(16) 0.98336(11) 0.0276(6) Uani 1 1 d . . .
H95 H 1.0618 0.7573 0.9801 0.033 Uiso 1 1 calc R . .
C12 C 1.0823(2) 0.30071(18) 0.88706(12) 0.0345(7) Uani 1 1 d . . .
H12 H 1.0402 0.2699 0.9085 0.041 Uiso 1 1 calc R . .
C121 C 0.2921(2) 0.70297(19) 0.76485(13) 0.0355(7) Uani 1 1 d . . .
H12A H 0.2761 0.6642 0.7284 0.053 Uiso 1 1 calc R . .
H12B H 0.3147 0.7526 0.7578 0.053 Uiso 1 1 calc R . .
H12C H 0.2257 0.6995 0.7864 0.053 Uiso 1 1 calc R . .
C15 C 1.4189(2) 0.28550(17) 0.84970(11) 0.0299(6) Uani 1 1 d . . .
H15 H 1.4110 0.3338 0.8692 0.036 Uiso 1 1 calc R . .
C96 C 1.0787(2) 0.86385(17) 0.87929(12) 0.0334(6) Uani 1 1 d . . .
C26 C 1.1465(2) 0.45439(17) 0.51094(12) 0.0317(6) Uani 1 1 d . . .
H26 H 1.1069 0.4423 0.4750 0.038 Uiso 1 1 calc R . .
C23 C 1.2615(2) 0.48844(16) 0.61564(11) 0.0283(6) Uani 1 1 d . . .
H23 H 1.3001 0.5005 0.6518 0.034 Uiso 1 1 calc R . .
C62 C 0.6656(2) 0.35714(19) 0.62764(13) 0.0366(7) Uani 1 1 d . . .
H62A H 0.5914 0.3393 0.6399 0.055 Uiso 1 1 calc R . .
H62B H 0.6667 0.3351 0.5866 0.055 Uiso 1 1 calc R . .
H62C H 0.6846 0.4120 0.6358 0.055 Uiso 1 1 calc R . .
C74 C 0.7407(2) 0.71478(19) 0.61518(12) 0.0353(7) Uani 1 1 d . . .
H74 H 0.7234 0.7467 0.5945 0.042 Uiso 1 1 calc R . .
C46 C 1.0581(2) 0.15490(15) 0.55948(12) 0.0287(6) Uani 1 1 d . . .
C75 C 0.8269(2) 0.74264(17) 0.65772(12) 0.0305(6) Uani 1 1 d . . .
H75 H 0.8675 0.7937 0.6660 0.037 Uiso 1 1 calc R . .
C120 C 0.5161(3) 0.6810(2) 0.96188(13) 0.0425(8) Uani 1 1 d . . .
H12D H 0.5580 0.7321 0.9631 0.064 Uiso 1 1 calc R . .
H12E H 0.5508 0.6630 0.9896 0.064 Uiso 1 1 calc R . .
H12F H 0.4398 0.6809 0.9712 0.064 Uiso 1 1 calc R . .
C124 C 0.2758(2) 0.6391(2) 0.87378(13) 0.0397(7) Uani 1 1 d . . .
H12G H 0.2142 0.6547 0.8602 0.059 Uiso 1 1 calc R . .
H12H H 0.2914 0.6623 0.9148 0.059 Uiso 1 1 calc R . .
H12I H 0.2559 0.5843 0.8664 0.059 Uiso 1 1 calc R . .
C17 C 1.5010(3) 0.1833(2) 0.84640(14) 0.0445(8) Uani 1 1 d . . .
H17 H 1.5498 0.1619 0.8625 0.053 Uiso 1 1 calc R . .
C79 C 1.2527(2) 0.80218(18) 0.64813(14) 0.0383(7) Uani 1 1 d . . .
H79 H 1.3188 0.8184 0.6305 0.046 Uiso 1 1 calc R . .
C94 C 1.1688(2) 0.71802(17) 1.01934(12) 0.0324(6) Uani 1 1 d . . .
H94 H 1.2120 0.7659 1.0406 0.039 Uiso 1 1 calc R . .
C89 C 0.7695(2) 0.51135(17) 0.88208(12) 0.0299(6) Uani 1 1 d . . .
H89 H 0.7976 0.5007 0.8454 0.036 Uiso 1 1 calc R . .
C30 C 1.5716(2) 0.42036(17) 0.50491(11) 0.0275(6) Uani 1 1 d . . .
H30 H 1.6224 0.4651 0.5018 0.033 Uiso 1 1 calc R . .
C112 C 0.9725(3) 0.90297(19) 1.06424(14) 0.0479(9) Uani 1 1 d . . .
H112 H 1.0290 0.9362 1.0916 0.057 Uiso 1 1 calc R . .
C5 C 1.4338(2) 0.38783(15) 0.75735(10) 0.0238(5) Uani 1 1 d . . .
H5 H 1.4622 0.3926 0.7947 0.029 Uiso 1 1 calc R . .
C44 C 1.3850(3) 0.08309(18) 0.50725(13) 0.0390(7) Uani 1 1 d . . .
H44 H 1.3789 0.0487 0.4706 0.047 Uiso 1 1 calc R . .
C108 C 0.9088(2) 0.83952(16) 0.96498(12) 0.0310(6) Uani 1 1 d . . .
C87 C 0.6416(2) 0.47246(18) 0.94935(13) 0.0356(7) Uani 1 1 d . . .
H87 H 0.5842 0.4357 0.9591 0.043 Uiso 1 1 calc R . .
C78 C 1.1718(3) 0.73956(18) 0.61967(13) 0.0365(7) Uani 1 1 d . . .
H78 H 1.1821 0.7128 0.5821 0.044 Uiso 1 1 calc R . .
C48 C 0.8644(3) 0.10293(19) 0.52314(15) 0.0454(8) Uani 1 1 d . . .
H48 H 0.7908 0.0776 0.5281 0.054 Uiso 1 1 calc R . .
C71 C 0.7909(2) 0.62269(17) 0.67679(11) 0.0293(6) Uani 1 1 d . . .
H71 H 0.8062 0.5908 0.6981 0.035 Uiso 1 1 calc R . .
C43 C 1.4874(3) 0.11425(19) 0.53696(14) 0.0405(7) Uani 1 1 d . . .
H43 H 1.5516 0.1017 0.5206 0.049 Uiso 1 1 calc R . .
C58 C 0.8988(3) 0.45151(18) 0.60609(14) 0.0373(7) Uani 1 1 d . . .
H58A H 0.8243 0.4461 0.5903 0.056 Uiso 1 1 calc R . .
H58B H 0.9539 0.4771 0.5843 0.056 Uiso 1 1 calc R . .
H58C H 0.9076 0.4811 0.6460 0.056 Uiso 1 1 calc R . .
C86 C 0.6845(2) 0.54125(18) 0.98824(12) 0.0336(6) Uani 1 1 d . . .
H86 H 0.6554 0.5519 1.0247 0.040 Uiso 1 1 calc R . .
C82 C 1.0918(2) 0.50577(16) 0.74482(11) 0.0301(6) Uani 1 1 d . . .
H82A H 1.0853 0.4944 0.7032 0.045 Uiso 1 1 calc R . .
H82B H 1.0583 0.4602 0.7564 0.045 Uiso 1 1 calc R . .
H82C H 1.1702 0.5239 0.7583 0.045 Uiso 1 1 calc R . .
C119 C 0.4477(3) 0.54979(19) 0.89651(14) 0.0408(7) Uani 1 1 d . . .
H11A H 0.3747 0.5508 0.9109 0.061 Uiso 1 1 calc R . .
H11B H 0.4857 0.5259 0.9186 0.061 Uiso 1 1 calc R . .
H11C H 0.4388 0.5212 0.8563 0.061 Uiso 1 1 calc R . .
C53 C 0.8610(3) 0.2601(2) 0.76233(13) 0.0427(8) Uani 1 1 d . . .
H53 H 0.9431 0.2679 0.7651 0.051 Uiso 1 1 calc R . .
C45 C 1.2906(3) 0.10176(16) 0.53065(12) 0.0329(6) Uani 1 1 d . . .
H45 H 1.2208 0.0798 0.5098 0.039 Uiso 1 1 calc R . .
C72 C 0.7049(2) 0.59499(18) 0.63398(12) 0.0349(7) Uani 1 1 d . . .
H72 H 0.6629 0.5442 0.6260 0.042 Uiso 1 1 calc R . .
C38 C 1.0379(3) 0.07318(18) 0.74393(13) 0.0377(7) Uani 1 1 d . . .
H38 H 1.0001 0.0856 0.7775 0.045 Uiso 1 1 calc R . .
C80 C 1.2366(2) 0.84119(18) 0.70267(14) 0.0379(7) Uani 1 1 d . . .
H80 H 1.2915 0.8848 0.7224 0.045 Uiso 1 1 calc R . .
C16 C 1.4900(3) 0.25342(19) 0.87351(13) 0.0377(7) Uani 1 1 d . . .
H16 H 1.5309 0.2805 0.9087 0.045 Uiso 1 1 calc R . .
C115 C 0.5442(3) 0.7458(2) 0.74347(14) 0.0452(8) Uani 1 1 d . . .
H115 H 0.6224 0.7419 0.7411 0.054 Uiso 1 1 calc R . .
C47 C 0.9483(3) 0.11611(18) 0.56515(14) 0.0384(7) Uani 1 1 d . . .
H47 H 0.9314 0.0987 0.5980 0.046 Uiso 1 1 calc R . .
C98 C 1.2660(3) 0.8485(2) 0.87858(14) 0.0435(8) Uani 1 1 d . . .
H98 H 1.3147 0.8180 0.8806 0.052 Uiso 1 1 calc R . .
C59 C 0.6294(2) 0.2837(2) 0.73244(13) 0.0423(8) Uani 1 1 d . . .
H59A H 0.5677 0.2916 0.7122 0.064 Uiso 1 1 calc R . .
H59B H 0.6389 0.3155 0.7717 0.064 Uiso 1 1 calc R . .
H59C H 0.6135 0.2309 0.7327 0.064 Uiso 1 1 calc R . .
C36 C 1.1197(3) -0.01277(19) 0.67837(14) 0.0422(7) Uani 1 1 d . . .
H36 H 1.1375 -0.0598 0.6666 0.051 Uiso 1 1 calc R . .
C110 C 0.7926(3) 0.81622(19) 1.04196(13) 0.0443(8) Uani 1 1 d . . .
H110 H 0.7253 0.7907 1.0541 0.053 Uiso 1 1 calc R . .
C49 C 0.8876(3) 0.12641(18) 0.47459(14) 0.0436(8) Uani 1 1 d . . .
H49 H 0.8304 0.1165 0.4459 0.052 Uiso 1 1 calc R . .
C37 C 1.0656(3) 0.00502(19) 0.72808(15) 0.0435(8) Uani 1 1 d . . .
H37 H 1.0477 -0.0291 0.7509 0.052 Uiso 1 1 calc R . .
C107 C 0.7917(3) 0.9332(2) 0.90762(15) 0.0468(8) Uani 1 1 d . . .
H107 H 0.7849 0.9243 0.9442 0.056 Uiso 1 1 calc R . .
C113 C 0.9892(3) 0.88991(18) 1.00646(13) 0.0397(7) Uani 1 1 d . . .
H113 H 1.0567 0.9157 0.9947 0.048 Uiso 1 1 calc R . .
C99 C 1.3078(3) 0.9201(2) 0.87271(17) 0.0539(10) Uani 1 1 d . . .
H99 H 1.3851 0.9390 0.8703 0.065 Uiso 1 1 calc R . .
C18 C 1.4402(3) 0.14351(19) 0.79507(14) 0.0430(7) Uani 1 1 d . . .
H18 H 1.4464 0.0945 0.7765 0.052 Uiso 1 1 calc R . .
C105 C 0.7507(3) 0.9995(2) 0.84188(16) 0.0499(8) Uani 1 1 d . . .
H105 H 0.7174 1.0353 0.8334 0.060 Uiso 1 1 calc R . .
C101 C 1.1233(3) 0.93625(18) 0.87346(16) 0.0473(9) Uani 1 1 d . . .
H101 H 1.0753 0.9672 0.8716 0.057 Uiso 1 1 calc R . .
C111 C 0.8738(3) 0.86771(19) 1.08169(13) 0.0489(9) Uani 1 1 d . . .
H111 H 0.8610 0.8785 1.1211 0.059 Uiso 1 1 calc R . .
C100 C 1.2365(3) 0.9636(2) 0.87036(19) 0.0582(10) Uani 1 1 d . . .
H100 H 1.2648 1.0130 0.8666 0.070 Uiso 1 1 calc R . .
C117 C 0.4872(3) 0.7093(3) 0.68435(15) 0.0605(11) Uani 1 1 d . . .
H11D H 0.4741 0.6547 0.6760 0.091 Uiso 1 1 calc R . .
H11E H 0.5345 0.7274 0.6562 0.091 Uiso 1 1 calc R . .
H11F H 0.4163 0.7222 0.6827 0.091 Uiso 1 1 calc R . .
C106 C 0.7423(4) 0.9851(2) 0.89480(18) 0.0606(11) Uani 1 1 d . . .
H106 H 0.7022 1.0110 0.9226 0.073 Uiso 1 1 calc R . .
C55 C 0.8284(3) 0.3001(3) 0.82022(15) 0.0743(15) Uani 1 1 d . . .
H55A H 0.8602 0.3543 0.8278 0.111 Uiso 1 1 calc R . .
H55B H 0.8566 0.2821 0.8500 0.111 Uiso 1 1 calc R . .
H55C H 0.7475 0.2895 0.8201 0.111 Uiso 1 1 calc R . .
C54 C 0.8092(3) 0.1759(3) 0.7455(2) 0.0704(13) Uani 1 1 d . . .
H54A H 0.7285 0.1662 0.7463 0.106 Uiso 1 1 calc R . .
H54B H 0.8372 0.1534 0.7723 0.106 Uiso 1 1 calc R . .
H54C H 0.8285 0.1538 0.7069 0.106 Uiso 1 1 calc R . .
C116 C 0.5484(3) 0.8290(2) 0.7645(2) 0.0673(12) Uani 1 1 d . . .
H11G H 0.4729 0.8351 0.7677 0.101 Uiso 1 1 calc R . .
H11H H 0.5859 0.8552 0.7375 0.101 Uiso 1 1 calc R . .
H11I H 0.5891 0.8502 0.8019 0.101 Uiso 1 1 calc R . .
O2 O 0.4759(4) 1.0019(3) 1.0099(2) 0.0578(14) Uiso 0.50 1 d PD A -1
C125 C 1.5603(5) 0.0085(5) 0.3631(4) 0.075(3) Uiso 0.664(7) 1 d PD B 1
H12J H 1.5949 0.0388 0.3379 0.112 Uiso 0.664(7) 1 calc PR B 1
H12K H 1.5937 -0.0337 0.3593 0.112 Uiso 0.664(7) 1 calc PR B 1
H12L H 1.5721 0.0396 0.4026 0.112 Uiso 0.664(7) 1 calc PR B 1
C127 C 1.2727(4) 0.0161(3) 0.3522(3) 0.0535(16) Uiso 0.664(7) 1 d PD B 1
H12M H 1.2423 -0.0161 0.3775 0.064 Uiso 0.664(7) 1 calc PR B 1
H12N H 1.2491 -0.0131 0.3123 0.064 Uiso 0.664(7) 1 calc PR B 1
C126 C 1.4371(4) -0.0211(3) 0.3468(2) 0.0522(15) Uiso 0.664(7) 1 d PD B 1
H12O H 1.4257 -0.0468 0.3055 0.063 Uiso 0.664(7) 1 calc PR B 1
H12P H 1.4049 -0.0586 0.3677 0.063 Uiso 0.664(7) 1 calc PR B 1
C128 C 1.2288(5) 0.0869(4) 0.3669(3) 0.0642(18) Uiso 0.664(7) 1 d PD B 1
H12Q H 1.2573 0.1175 0.4054 0.096 Uiso 0.664(7) 1 calc PR B 1
H12R H 1.1476 0.0721 0.3651 0.096 Uiso 0.664(7) 1 calc PR B 1
H12S H 1.2534 0.1160 0.3395 0.096 Uiso 0.664(7) 1 calc PR B 1
C135 C 0.5309(7) 1.0603(4) 0.9871(4) 0.063(2) Uiso 0.50 1 d PD A -1
H13A H 0.5330 1.0411 0.9454 0.076 Uiso 0.50 1 calc PR A -1
H13B H 0.6081 1.0807 1.0039 0.076 Uiso 0.50 1 calc PR A -1
C136 C 0.4695(10) 1.1222(5) 1.0006(5) 0.098(3) Uiso 0.50 1 d PD A -1
H13C H 0.3991 1.1049 0.9775 0.147 Uiso 0.50 1 calc PR A -1
H13D H 0.5150 1.1672 0.9919 0.147 Uiso 0.50 1 calc PR A -1
H13E H 0.4550 1.1340 1.0411 0.147 Uiso 0.50 1 calc PR A -1
C132 C 1.1895(6) 0.0488(7) 0.3716(5) 0.051(3) Uiso 0.336(7) 1 d PD B 2
H13F H 1.1657 -0.0002 0.3434 0.076 Uiso 0.336(7) 1 calc PR B 2
H13G H 1.1442 0.0815 0.3654 0.076 Uiso 0.336(7) 1 calc PR B 2
H13H H 1.1808 0.0420 0.4100 0.076 Uiso 0.336(7) 1 calc PR B 2
C131 C 1.3102(6) 0.0842(6) 0.3654(6) 0.068(4) Uiso 0.336(7) 1 d PD B 2
H13I H 1.3145 0.1046 0.3319 0.081 Uiso 0.336(7) 1 calc PR B 2
H13J H 1.3378 0.1271 0.3994 0.081 Uiso 0.336(7) 1 calc PR B 2
C130 C 1.4865(6) 0.0632(6) 0.3544(7) 0.083(5) Uiso 0.336(7) 1 d PD B 2
H13K H 1.5181 0.1049 0.3885 0.100 Uiso 0.336(7) 1 calc PR B 2
H13L H 1.4964 0.0832 0.3206 0.100 Uiso 0.336(7) 1 calc PR B 2
C129 C 1.5484(9) 0.0008(8) 0.3481(7) 0.054(4) Uiso 0.336(7) 1 d PD B 2
H12T H 1.5832 0.0049 0.3852 0.080 Uiso 0.336(7) 1 calc PR B 2
H12U H 1.6056 0.0067 0.3209 0.080 Uiso 0.336(7) 1 calc PR B 2
H12V H 1.4957 -0.0485 0.3343 0.080 Uiso 0.336(7) 1 calc PR B 2
C134 C 0.5273(8) 0.9424(4) 0.9972(4) 0.077(3) Uiso 0.50 1 d PD A -1
H13M H 0.6060 0.9605 1.0119 0.093 Uiso 0.50 1 calc PR A -1
H13N H 0.5242 0.9204 0.9555 0.093 Uiso 0.50 1 calc PR A -1
C133 C 0.4640(13) 0.8832(6) 1.0262(7) 0.128(5) Uiso 0.50 1 d PD A -1
H13O H 0.4503 0.9082 1.0652 0.191 Uiso 0.50 1 calc PR A -1
H13P H 0.5082 0.8478 1.0273 0.191 Uiso 0.50 1 calc PR A -1
H13Q H 0.3931 0.8560 1.0046 0.191 Uiso 0.50 1 calc PR A -1

loop_
_atom_site_aniso_label
_atom_site_aniso_U_11
_atom_site_aniso_U_22
_atom_site_aniso_U_33
_atom_site_aniso_U_23
_atom_site_aniso_U_13
_atom_site_aniso_U_12
Co2 0.01569(18) 0.0373(2) 0.02510(19) 0.00804(15) 0.00366(13) 0.00782(14)
Co1 0.01592(18) 0.0320(2) 0.02475(18) 0.00817(14) 0.00366(13) 0.00792(14)
Si1 0.0202(3) 0.0279(4) 0.0203(3) 0.0075(3) 0.0039(3) 0.0064(3)
Si2 0.0210(4) 0.0300(4) 0.0252(4) 0.0036(3) 0.0050(3) 0.0074(3)
N1 0.0138(10) 0.0297(11) 0.0200(10) 0.0067(9) 0.0032(8) 0.0061(8)
N4 0.0161(10) 0.0307(11) 0.0211(10) 0.0050(9) 0.0051(8) 0.0076(9)
C63 0.0118(11) 0.0307(13) 0.0212(12) 0.0064(10) 0.0008(9) 0.0044(10)
C64 0.0146(12) 0.0327(14) 0.0181(12) 0.0062(10) 0.0034(9) 0.0062(10)
C68 0.0138(11) 0.0298(13) 0.0193(12) 0.0051(10) 0.0005(9) 0.0043(10)
C65 0.0207(13) 0.0319(14) 0.0211(12) 0.0083(10) 0.0027(9) 0.0082(10)
C67 0.0192(12) 0.0348(14) 0.0152(11) 0.0054(10) 0.0030(9) 0.0069(10)
C66 0.0207(13) 0.0312(14) 0.0214(12) 0.0056(10) 0.0036(10) 0.0086(10)
C7 0.0193(12) 0.0338(14) 0.0172(11) 0.0095(10) 0.0036(9) 0.0068(10)
N3 0.0178(11) 0.0386(13) 0.0247(11) 0.0090(10) 0.0037(8) 0.0110(9)
C21 0.0184(12) 0.0312(13) 0.0192(12) 0.0101(10) 0.0043(9) 0.0055(10)
C83 0.0176(12) 0.0336(14) 0.0180(12) 0.0070(10) 0.0025(9) 0.0089(10)
N2 0.0186(11) 0.0452(14) 0.0252(11) 0.0122(10) 0.0035(9) 0.0094(10)
C90 0.0194(12) 0.0379(14) 0.0150(11) 0.0084(10) 0.0067(9) 0.0097(11)
C70 0.0196(13) 0.0387(15) 0.0182(12) 0.0080(11) 0.0049(9) 0.0114(11)
C28 0.0175(12) 0.0343(14) 0.0164(11) 0.0092(10) 0.0013(9) 0.0071(10)
C14 0.0209(13) 0.0382(15) 0.0205(12) 0.0129(11) 0.0069(10) 0.0087(11)
C2 0.0153(12) 0.0316(13) 0.0192(12) 0.0079(10) 0.0031(9) 0.0095(10)
C69 0.0196(12) 0.0290(13) 0.0202(12) 0.0045(10) 0.0031(9) 0.0068(10)
C77 0.0272(14) 0.0366(15) 0.0281(14) 0.0104(12) 0.0066(11) 0.0088(12)
C76 0.0221(13) 0.0316(14) 0.0254(13) 0.0130(11) 0.0046(10) 0.0099(11)
C6 0.0195(12) 0.0316(13) 0.0173(11) 0.0075(10) 0.0043(9) 0.0099(10)
C31 0.0204(13) 0.0507(17) 0.0255(13) 0.0158(12) 0.0075(10) 0.0139(12)
C84 0.0179(12) 0.0399(15) 0.0225(12) 0.0131(11) 0.0032(10) 0.0116(11)
C93 0.0205(13) 0.0570(19) 0.0231(13) 0.0163(13) 0.0040(10) 0.0105(12)
C51 0.0322(15) 0.0399(16) 0.0300(14) 0.0094(12) 0.0010(12) 0.0090(12)
C13 0.0294(15) 0.0418(16) 0.0250(13) 0.0132(12) 0.0068(11) 0.0117(12)
C22 0.0149(12) 0.0346(14) 0.0218(12) 0.0138(11) 0.0063(9) 0.0060(10)
C27 0.0198(13) 0.0405(15) 0.0251(13) 0.0113(11) 0.0016(10) 0.0077(11)
C91 0.0207(13) 0.0375(14) 0.0190(12) 0.0097(11) 0.0073(9) 0.0104(11)
C60 0.0199(13) 0.0480(17) 0.0264(13) 0.0113(12) 0.0044(10) 0.0105(12)
C81 0.0274(14) 0.0328(14) 0.0309(14) 0.0124(12) 0.0006(11) 0.0069(11)
C123 0.0199(13) 0.0418(16) 0.0271(13) 0.0095(12) 0.0040(10) 0.0095(11)
C122 0.0202(13) 0.0383(15) 0.0289(14) 0.0086(12) 0.0041(10) 0.0090(11)
C11 0.0268(15) 0.058(2) 0.0261(14) 0.0075(13) 0.0091(11) 0.0163(14)
C32 0.0318(15) 0.0400(16) 0.0232(13) 0.0097(12) 0.0066(11) 0.0159(12)
N5 0.0172(11) 0.0444(14) 0.0281(12) 0.0136(10) 0.0049(9) 0.0081(10)
C8 0.0194(12) 0.0384(15) 0.0174(11) 0.0073(11) 0.0020(9) 0.0087(11)
C50 0.0472(19) 0.0471(18) 0.0270(15) 0.0075(13) -0.0020(13) 0.0184(15)
C1 0.0154(12) 0.0297(13) 0.0179(11) 0.0045(10) 0.0021(9) 0.0093(10)
N6 0.0177(11) 0.0411(13) 0.0242(11) 0.0090(10) 0.0035(8) 0.0078(9)
C92 0.0207(13) 0.0474(16) 0.0241(13) 0.0161(12) 0.0075(10) 0.0132(12)
C73 0.0245(14) 0.0581(19) 0.0250(14) 0.0103(13) -0.0015(11) 0.0105(13)
C41 0.0302(15) 0.0376(15) 0.0240(13) 0.0108(11) 0.0073(11) 0.0134(12)
C85 0.0224(13) 0.0435(16) 0.0234(13) 0.0113(12) 0.0046(10) 0.0120(12)
C3 0.0207(13) 0.0350(14) 0.0218(12) 0.0110(11) 0.0049(10) 0.0077(11)
C39 0.0276(14) 0.0350(15) 0.0289(14) 0.0100(12) 0.0051(11) 0.0076(11)
C57 0.0391(17) 0.0515(19) 0.0295(15) 0.0086(14) 0.0118(13) 0.0126(14)
C9 0.0250(14) 0.0409(16) 0.0261(13) 0.0115(12) 0.0063(11) 0.0108(12)
C61 0.0185(13) 0.0446(16) 0.0262(13) 0.0071(12) 0.0034(10) 0.0107(11)
C104 0.0432(18) 0.0407(17) 0.0455(18) 0.0171(15) 0.0025(14) 0.0089(14)
C34 0.0244(13) 0.0302(14) 0.0267(13) 0.0091(11) 0.0022(10) 0.0051(11)
C56 0.0217(13) 0.0397(15) 0.0274(13) 0.0127(12) 0.0069(10) 0.0105(11)
C109 0.0399(17) 0.0388(16) 0.0258(14) 0.0055(12) 0.0072(12) 0.0140(13)
C29 0.0185(12) 0.0355(14) 0.0200(12) 0.0110(10) 0.0014(9) 0.0073(10)
C52 0.0185(12) 0.0331(14) 0.0233(12) 0.0050(11) 0.0026(10) 0.0072(10)
C103 0.0380(17) 0.0344(15) 0.0355(16) 0.0102(13) 0.0091(12) 0.0102(13)
C35 0.0380(17) 0.0366(16) 0.0357(15) 0.0144(13) 0.0095(12) 0.0113(13)
C24 0.0273(14) 0.0392(16) 0.0348(15) 0.0130(12) 0.0106(11) 0.0149(12)
C102 0.0263(14) 0.0327(15) 0.0370(15) 0.0075(12) 0.0061(11) 0.0090(11)
C25 0.0203(13) 0.0465(17) 0.0377(15) 0.0225(13) 0.0088(11) 0.0128(12)
C118 0.0215(14) 0.0503(17) 0.0267(14) 0.0133(13) 0.0034(10) 0.0118(12)
C97 0.0256(14) 0.0434(17) 0.0289(14) 0.0030(12) 0.0012(11) 0.0068(12)
C19 0.0335(15) 0.0420(16) 0.0277(14) 0.0140(12) 0.0079(11) 0.0121(13)
C114 0.0170(13) 0.0385(15) 0.0281(13) 0.0073(11) 0.0050(10) 0.0092(11)
C10 0.0334(16) 0.0448(17) 0.0362(16) 0.0077(13) 0.0087(12) 0.0189(13)
C42 0.0272(15) 0.0471(18) 0.0405(16) 0.0158(14) 0.0073(12) 0.0152(13)
C20 0.0264(14) 0.0436(17) 0.0261(14) 0.0101(12) -0.0006(11) -0.0009(12)
C33 0.0232(13) 0.0347(14) 0.0214(12) 0.0122(11) 0.0035(10) 0.0075(11)
C4 0.0190(13) 0.0355(14) 0.0216(12) 0.0066(11) 0.0013(10) 0.0062(11)
C40 0.0304(14) 0.0313(14) 0.0253(13) 0.0122(11) 0.0092(11) 0.0110(11)
C88 0.0237(14) 0.0414(16) 0.0357(15) 0.0120(13) -0.0001(11) 0.0055(12)
C95 0.0244(13) 0.0400(15) 0.0208(12) 0.0102(11) 0.0062(10) 0.0107(11)
C12 0.0279(15) 0.0529(18) 0.0246(13) 0.0144(13) 0.0090(11) 0.0099(13)
C121 0.0207(14) 0.0536(18) 0.0362(15) 0.0177(14) 0.0033(11) 0.0111(13)
C15 0.0259(14) 0.0425(16) 0.0244(13) 0.0142(12) 0.0041(10) 0.0091(12)
C96 0.0268(15) 0.0354(15) 0.0299(14) -0.0012(12) 0.0052(11) 0.0041(12)
C26 0.0212(13) 0.0484(17) 0.0306(14) 0.0186(13) 0.0021(11) 0.0098(12)
C23 0.0222(13) 0.0411(15) 0.0235(13) 0.0104(11) 0.0069(10) 0.0101(11)
C62 0.0243(14) 0.0578(19) 0.0346(15) 0.0193(14) 0.0044(12) 0.0157(13)
C74 0.0291(15) 0.0555(19) 0.0280(14) 0.0175(13) 0.0011(11) 0.0162(14)
C46 0.0279(14) 0.0275(14) 0.0295(14) 0.0051(11) -0.0001(11) 0.0077(11)
C75 0.0262(14) 0.0400(16) 0.0276(14) 0.0124(12) 0.0025(11) 0.0093(12)
C120 0.0315(16) 0.068(2) 0.0276(15) 0.0105(15) 0.0029(12) 0.0140(15)
C124 0.0198(14) 0.066(2) 0.0398(16) 0.0236(15) 0.0075(12) 0.0124(14)
C17 0.0390(18) 0.066(2) 0.0448(18) 0.0313(17) 0.0063(14) 0.0254(16)
C79 0.0264(15) 0.0493(18) 0.0492(18) 0.0285(15) 0.0133(13) 0.0121(13)
C94 0.0240(14) 0.0428(16) 0.0251(13) 0.0069(12) 0.0013(10) 0.0016(12)
C89 0.0209(13) 0.0434(16) 0.0257(13) 0.0100(12) 0.0034(10) 0.0080(11)
C30 0.0177(12) 0.0423(16) 0.0248(13) 0.0144(12) 0.0020(10) 0.0061(11)
C112 0.067(2) 0.0377(17) 0.0336(17) -0.0040(14) -0.0082(16) 0.0177(16)
C5 0.0187(12) 0.0360(14) 0.0166(11) 0.0067(10) 0.0003(9) 0.0076(10)
C44 0.0469(19) 0.0432(17) 0.0299(15) 0.0071(13) 0.0115(13) 0.0201(14)
C108 0.0336(15) 0.0317(14) 0.0268(14) 0.0016(11) 0.0028(11) 0.0134(12)
C87 0.0197(14) 0.0494(18) 0.0443(17) 0.0241(14) 0.0051(12) 0.0084(12)
C78 0.0338(16) 0.0482(18) 0.0348(15) 0.0182(14) 0.0143(12) 0.0168(14)
C48 0.0304(17) 0.0429(18) 0.058(2) 0.0107(16) -0.0073(14) 0.0031(14)
C71 0.0217(13) 0.0410(16) 0.0266(13) 0.0115(12) 0.0011(10) 0.0080(11)
C43 0.0377(17) 0.0515(19) 0.0421(17) 0.0175(15) 0.0186(14) 0.0238(15)
C58 0.0296(15) 0.0414(17) 0.0451(17) 0.0170(14) 0.0068(13) 0.0114(13)
C86 0.0239(14) 0.0538(18) 0.0305(14) 0.0203(13) 0.0086(11) 0.0137(13)
C82 0.0311(15) 0.0378(15) 0.0247(13) 0.0073(11) 0.0061(11) 0.0159(12)
C119 0.0302(16) 0.0534(19) 0.0473(18) 0.0261(16) 0.0044(13) 0.0129(14)
C53 0.0248(15) 0.080(2) 0.0383(16) 0.0338(17) 0.0087(12) 0.0213(15)
C45 0.0370(16) 0.0354(15) 0.0276(14) 0.0077(12) 0.0066(12) 0.0126(12)
C72 0.0243(14) 0.0453(17) 0.0311(15) 0.0077(13) -0.0022(11) 0.0043(12)
C38 0.0381(17) 0.0429(17) 0.0326(15) 0.0145(13) 0.0120(12) 0.0070(13)
C80 0.0263(15) 0.0412(17) 0.0488(18) 0.0215(14) 0.0000(13) 0.0035(12)
C16 0.0316(16) 0.057(2) 0.0307(15) 0.0202(14) 0.0024(12) 0.0135(14)
C115 0.0213(15) 0.080(3) 0.0459(18) 0.0359(18) 0.0099(13) 0.0148(15)
C47 0.0323(16) 0.0387(16) 0.0427(17) 0.0129(14) -0.0012(13) 0.0045(13)
C98 0.0272(16) 0.0510(19) 0.0443(18) 0.0012(15) -0.0012(13) 0.0078(14)
C59 0.0223(15) 0.078(2) 0.0346(16) 0.0244(16) 0.0093(12) 0.0174(15)
C36 0.051(2) 0.0388(17) 0.0451(18) 0.0207(14) 0.0137(15) 0.0175(15)
C110 0.062(2) 0.0437(18) 0.0305(16) 0.0117(14) 0.0130(15) 0.0179(16)
C49 0.0441(19) 0.0416(18) 0.0400(17) 0.0008(14) -0.0145(14) 0.0126(15)
C37 0.0473(19) 0.0452(18) 0.0462(18) 0.0280(15) 0.0119(15) 0.0104(15)
C107 0.055(2) 0.055(2) 0.0426(18) 0.0173(16) 0.0157(15) 0.0307(17)
C113 0.0433(18) 0.0373(16) 0.0347(16) -0.0010(13) -0.0020(13) 0.0145(14)
C99 0.0258(16) 0.051(2) 0.069(2) -0.0014(18) 0.0059(15) -0.0009(15)
C18 0.0482(19) 0.0439(18) 0.0448(18) 0.0155(15) 0.0090(15) 0.0226(15)
C105 0.051(2) 0.047(2) 0.061(2) 0.0216(17) 0.0037(17) 0.0216(16)
C101 0.0311(17) 0.0335(17) 0.068(2) 0.0015(15) 0.0086(15) 0.0037(13)
C111 0.083(3) 0.0407(18) 0.0250(15) 0.0063(13) 0.0057(16) 0.0218(18)
C100 0.0376(19) 0.0365(18) 0.086(3) 0.0015(18) 0.0129(18) -0.0005(15)
C117 0.039(2) 0.122(4) 0.0368(18) 0.039(2) 0.0159(15) 0.034(2)
C106 0.074(3) 0.063(2) 0.061(2) 0.0178(19) 0.023(2) 0.046(2)
C55 0.041(2) 0.167(5) 0.0299(17) 0.035(2) 0.0088(15) 0.045(3)
C54 0.035(2) 0.088(3) 0.117(4) 0.071(3) 0.015(2) 0.021(2)
C116 0.040(2) 0.072(3) 0.100(3) 0.055(3) 0.002(2) -0.0021(19)

loop_
_atom_type_symbol
_atom_type_description
_atom_type_scat_dispersion_real
_atom_type_scat_dispersion_imag
_atom_type_scat_source
C C 0.0033 0.0016 'International Tables Vol C Tables 4.2.6.8 and 6.1.1.4'
H H 0.0000 0.0000 'International Tables Vol C Tables 4.2.6.8 and 6.1.1.4'
N N 0.0061 0.0033 'International Tables Vol C Tables 4.2.6.8 and 6.1.1.4'
Si Si 0.0817 0.0704 'International Tables Vol C Tables 4.2.6.8 and 6.1.1.4'
Co Co 0.3494 0.9721 'International Tables Vol C Tables 4.2.6.8 and 6.1.1.4'
O O 0.0106 0.0060 'International Tables Vol C Tables 4.2.6.8 and 6.1.1.4'

loop_
_geom_angle_atom_site_label_1
_geom_angle_atom_site_label_2
_geom_angle_atom_site_label_3
_geom_angle
N4 Co2 C114 175.18(10)
N1 Co1 C52 173.27(10)
N1 Si1 C40 113.23(12)
N1 Si1 C46 109.29(12)
C40 Si1 C46 108.60(12)
N1 Si1 C34 114.39(11)
C40 Si1 C34 104.17(12)
C46 Si1 C34 106.79(13)
N4 Si2 C96 112.76(12)
N4 Si2 C102 110.44(12)
C96 Si2 C102 108.50(14)
N4 Si2 C108 114.85(13)
C96 Si2 C108 105.82(14)
C102 Si2 C108 103.91(13)
C1 N1 Si1 130.48(17)
C1 N1 Co1 117.73(16)
Si1 N1 Co1 111.64(11)
C63 N4 Si2 128.44(17)
C63 N4 Co2 117.33(16)
Si2 N4 Co2 114.12(12)
C64 C63 C68 117.7(2)
C64 C63 N4 122.4(2)
C68 C63 N4 119.8(2)
C65 C64 C63 120.1(2)
C65 C64 C83 119.0(2)
C63 C64 C83 120.8(2)
C67 C68 C63 119.6(2)
C67 C68 C69 119.4(2)
C63 C68 C69 121.0(2)
C66 C65 C64 122.3(2)
C66 C67 C68 122.8(2)
C67 C66 C65 117.3(2)
C67 C66 C82 121.7(2)
C65 C66 C82 120.9(2)
C6 C7 C14 113.9(2)
C6 C7 C8 113.3(2)
C14 C7 C8 110.6(2)
C52 N3 C61 111.1(2)
C52 N3 C56 121.6(2)
C61 N3 C56 127.3(2)
C22 C21 C2 115.4(2)
C22 C21 C28 109.5(2)
C2 C21 C28 111.9(2)
C84 C83 C64 115.7(2)
C84 C83 C90 109.2(2)
C64 C83 C90 111.60(19)
C52 N2 C60 110.5(2)
C52 N2 C53 121.6(2)
C60 N2 C53 128.0(2)
C95 C90 C91 118.0(2)
C95 C90 C83 120.0(2)
C91 C90 C83 122.0(2)
C71 C70 C75 118.3(2)
C71 C70 C69 123.1(2)
C75 C70 C69 118.6(2)
C33 C28 C29 118.4(2)
C33 C28 C21 119.5(2)
C29 C28 C21 122.2(2)
C19 C14 C15 118.2(3)
C19 C14 C7 119.3(2)
C15 C14 C7 122.4(2)
C3 C2 C1 119.8(2)
C3 C2 C21 119.9(2)
C1 C2 C21 120.3(2)
C76 C69 C68 112.5(2)
C76 C69 C70 110.3(2)
C68 C69 C70 113.3(2)
C78 C77 C76 120.7(3)
C81 C76 C77 117.5(2)
C81 C76 C69 120.1(2)
C77 C76 C69 122.4(2)
C5 C6 C1 120.0(2)
C5 C6 C7 119.8(2)
C1 C6 C7 120.2(2)
C32 C31 C30 120.2(2)
C89 C84 C85 118.4(3)
C89 C84 C83 124.8(2)
C85 C84 C83 116.7(2)
C94 C93 C92 119.7(3)
C50 C51 C46 122.8(3)
C12 C13 C8 120.7(3)
C23 C22 C27 117.6(2)
C23 C22 C21 124.5(2)
C27 C22 C21 117.7(2)
C26 C27 C22 121.2(3)
C92 C91 C90 121.0(3)
C61 C60 N2 107.3(2)
C61 C60 C59 128.0(3)
N2 C60 C59 124.7(3)
C80 C81 C76 121.4(3)
C122 C123 N6 107.0(2)
C122 C123 C124 128.0(3)
N6 C123 C124 125.0(3)
C123 C122 N5 106.7(2)
C123 C122 C121 128.3(3)
N5 C122 C121 125.0(3)
C10 C11 C12 120.0(3)
C31 C32 C33 119.7(3)
C114 N5 C122 111.0(2)
C114 N5 C115 122.2(2)
C122 N5 C115 126.5(2)
C9 C8 C13 118.8(2)
C9 C8 C7 123.7(2)
C13 C8 C7 117.5(2)
C49 C50 C51 119.3(3)
C2 C1 N1 121.3(2)
C2 C1 C6 117.5(2)
N1 C1 C6 121.2(2)
C114 N6 C123 110.3(2)
C114 N6 C118 122.7(2)
C123 N6 C118 126.9(2)
C93 C92 C91 120.0(3)
C72 C73 C74 119.9(3)
C42 C41 C40 121.9(3)
C86 C85 C84 120.7(3)
C4 C3 C2 123.0(2)
C38 C39 C34 121.9(3)
C8 C9 C10 120.4(3)
C60 C61 N3 106.7(2)
C60 C61 C62 128.8(3)
N3 C61 C62 124.5(3)
C105 C104 C103 120.1(3)
C35 C34 C39 116.5(3)
C35 C34 Si1 120.3(2)
C39 C34 Si1 123.2(2)
N3 C56 C57 110.9(2)
N3 C56 C58 111.9(2)
C57 C56 C58 112.8(3)
C110 C109 C108 122.1(3)
C30 C29 C28 121.0(3)
N3 C52 N2 104.4(2)
N3 C52 Co1 125.75(19)
N2 C52 Co1 128.8(2)
C104 C103 C102 122.4(3)
C36 C35 C34 122.3(3)
C25 C24 C23 120.4(3)
C103 C102 C107 116.5(3)
C103 C102 Si2 121.7(2)
C107 C102 Si2 121.7(2)
C26 C25 C24 119.2(3)
N6 C118 C119 112.4(2)
N6 C118 C120 111.8(3)
C119 C118 C120 112.4(3)
C98 C97 C96 122.0(3)
C130 O1 C127 165.0(8)
C130 O1 C131 119.4(6)
C127 O1 C131 53.4(5)
C130 O1 C126 68.7(5)
C127 O1 C126 117.2(4)
C131 O1 C126 170.0(6)
C18 C19 C14 120.8(3)
N5 C114 N6 105.0(2)
N5 C114 Co2 127.6(2)
N6 C114 Co2 127.0(2)
C11 C10 C9 120.2(3)
C43 C42 C41 119.8(3)
C28 C33 C32 120.9(3)
C5 C4 C3 117.0(2)
C5 C4 C20 121.7(2)
C3 C4 C20 121.2(2)
C41 C40 C45 117.2(2)
C41 C40 Si1 121.1(2)
C45 C40 Si1 121.6(2)
C87 C88 C89 120.2(3)
C90 C95 C94 121.2(3)
C11 C12 C13 119.9(3)
C14 C15 C16 120.5(3)
C97 C96 C101 116.8(3)
C97 C96 Si2 121.6(2)
C101 C96 Si2 121.6(2)
C25 C26 C27 120.4(3)
C24 C23 C22 121.0(3)
C73 C74 C75 119.9(3)
C51 C46 C47 116.5(3)
C51 C46 Si1 122.3(2)
C47 C46 Si1 121.1(2)
C74 C75 C70 120.9(3)
C16 C17 C18 119.6(3)
C78 C79 C80 119.2(3)
C93 C94 C95 120.1(3)
C84 C89 C88 120.6(3)
C31 C30 C29 119.8(3)
C111 C112 C113 119.8(3)
C4 C5 C6 122.5(2)
C43 C44 C45 120.5(3)
C109 C108 C113 116.9(3)
C109 C108 Si2 121.1(2)
C113 C108 Si2 121.8(2)
C86 C87 C88 119.4(3)
C79 C78 C77 120.7(3)
C49 C48 C47 120.4(3)
C70 C71 C72 120.6(3)
C42 C43 C44 119.7(3)
C87 C86 C85 120.6(3)
N2 C53 C54 109.5(3)
N2 C53 C55 112.1(3)
C54 C53 C55 113.1(4)
C44 C45 C40 120.8(3)
C73 C72 C71 120.4(3)
C39 C38 C37 120.1(3)
C81 C80 C79 120.3(3)
C17 C16 C15 120.5(3)
N5 C115 C117 112.7(3)
N5 C115 C116 109.5(3)
C117 C115 C116 113.0(3)
C48 C47 C46 121.0(3)
C99 C98 C97 120.1(3)
C35 C36 C37 119.9(3)
C109 C110 C111 119.1(3)
C48 C49 C50 120.0(3)
C38 C37 C36 119.2(3)
C106 C107 C102 121.3(3)
C112 C113 C108 121.6(3)
C100 C99 C98 119.2(3)
C19 C18 C17 120.3(3)
C104 C105 C106 118.8(3)
C100 C101 C96 121.2(3)
C112 C111 C110 120.4(3)
C99 C100 C101 120.7(4)
C105 C106 C107 120.8(3)
C135 O2 C134 111.2(5)
O1 C127 C128 108.9(4)
O1 C126 C125 112.3(5)
O2 C135 C136 109.0(6)
O1 C131 C132 115.7(7)
O1 C130 C129 110.4(7)
O2 C134 C133 107.0(6)

loop_
_geom_bond_atom_site_label_1
_geom_bond_atom_site_label_2
_geom_bond_distance
Co2 N4 1.879(2)
Co2 C114 1.962(3)
Co1 N1 1.889(2)
Co1 C52 1.961(3)
Si1 N1 1.704(2)
Si1 C40 1.886(3)
Si1 C46 1.890(3)
Si1 C34 1.898(3)
Si2 N4 1.705(2)
Si2 C96 1.886(3)
Si2 C102 1.889(3)
Si2 C108 1.893(3)
N1 C1 1.421(3)
N4 C63 1.425(3)
C63 C64 1.411(4)
C63 C68 1.423(3)
C64 C65 1.396(4)
C64 C83 1.531(3)
C68 C67 1.396(4)
C68 C69 1.524(4)
C65 C66 1.391(3)
C67 C66 1.379(4)
C66 C82 1.512(4)
C7 C6 1.516(4)
C7 C14 1.530(4)
C7 C8 1.532(3)
N3 C52 1.359(4)
N3 C61 1.389(3)
N3 C56 1.480(4)
C21 C22 1.527(4)
C21 C2 1.530(3)
C21 C28 1.540(3)
C83 C84 1.528(4)
C83 C90 1.541(3)
N2 C52 1.363(3)
N2 C60 1.392(4)
N2 C53 1.468(4)
C90 C95 1.389(4)
C90 C91 1.397(4)
C70 C71 1.386(4)
C70 C75 1.399(4)
C70 C69 1.527(4)
C28 C33 1.389(4)
C28 C29 1.398(4)
C14 C19 1.393(4)
C14 C15 1.399(4)
C2 C3 1.388(4)
C2 C1 1.413(4)
C69 C76 1.523(3)
C77 C78 1.385(4)
C77 C76 1.406(4)
C76 C81 1.390(4)
C6 C5 1.390(4)
C6 C1 1.423(3)
C31 C32 1.380(4)
C31 C30 1.388(4)
C84 C89 1.388(4)
C84 C85 1.402(4)
C93 C94 1.380(5)
C93 C92 1.387(4)
C51 C50 1.388(4)
C51 C46 1.394(4)
C13 C12 1.389(4)
C13 C8 1.395(4)
C22 C23 1.395(4)
C22 C27 1.405(4)
C27 C26 1.384(4)
C91 C92 1.393(4)
C60 C61 1.340(4)
C60 C59 1.500(4)
C81 C80 1.384(4)
C123 C122 1.344(4)
C123 N6 1.396(3)
C123 C124 1.495(4)
C122 N5 1.393(3)
C122 C121 1.489(4)
C11 C10 1.372(5)
C11 C12 1.378(5)
C32 C33 1.402(4)
N5 C114 1.351(4)
N5 C115 1.475(4)
C8 C9 1.376(4)
C50 C49 1.388(5)
N6 C114 1.359(4)
N6 C118 1.472(4)
C73 C72 1.377(5)
C73 C74 1.379(5)
C41 C42 1.391(4)
C41 C40 1.398(4)
C85 C86 1.383(4)
C3 C4 1.386(4)
C39 C38 1.377(4)
C39 C34 1.405(4)
C57 C56 1.522(4)
C9 C10 1.400(4)
C61 C62 1.501(4)
C104 C105 1.381(5)
C104 C103 1.385(5)
C34 C35 1.394(4)
C56 C58 1.523(4)
C109 C110 1.386(4)
C109 C108 1.399(4)
C29 C30 1.389(4)
C103 C102 1.396(4)
C35 C36 1.377(4)
C24 C25 1.391(4)
C24 C23 1.391(4)
C102 C107 1.398(4)
C25 C26 1.383(4)
C118 C119 1.518(5)
C118 C120 1.525(4)
C97 C98 1.387(4)
C97 C96 1.392(4)
O1 C130 1.305(7)
O1 C127 1.312(5)
O1 C131 1.404(7)
O1 C126 1.414(5)
C19 C18 1.392(4)
C42 C43 1.381(4)
C20 C4 1.509(4)
C4 C5 1.385(4)
C40 C45 1.404(4)
C88 C87 1.387(4)
C88 C89 1.399(4)
C95 C94 1.395(4)
C15 C16 1.400(4)
C96 C101 1.401(5)
C74 C75 1.395(4)
C46 C47 1.413(4)
C17 C16 1.371(5)
C17 C18 1.392(5)
C79 C78 1.378(5)
C79 C80 1.385(5)
C112 C111 1.374(6)
C112 C113 1.389(5)
C44 C43 1.384(5)
C44 C45 1.394(4)
C108 C113 1.404(4)
C87 C86 1.382(5)
C48 C49 1.378(5)
C48 C47 1.396(5)
C71 C72 1.398(4)
C53 C54 1.521(6)
C53 C55 1.525(5)
C38 C37 1.387(5)
C115 C117 1.516(5)
C115 C116 1.524(6)
C98 C99 1.384(5)
C36 C37 1.392(5)
C110 C111 1.394(5)
C107 C106 1.390(5)
C99 C100 1.371(6)
C105 C106 1.386(6)
C101 C100 1.390(5)
O2 C135 1.403(6)
O2 C134 1.407(6)
C125 C126 1.516(6)
C127 C128 1.541(6)
C135 C136 1.531(7)
C132 C131 1.516(7)
C130 C129 1.550(7)
C134 C133 1.542(7)
